data_4310721
loop_
_publ_author_name
'Jos\'e S. Casas'
'Eduardo E. Castellano'
'Mar\'ia D. Couce'
'Javier Ellena'
'Agust\'in S\'anchez'
'Jos\'e L. S\'anchez'
'Jos\'e Sordo'
'Carmen Taboada'

_publ_section_title
;
 The Reaction of Dimethyltin(IV) Dichloride with Thiamine Diphosphate
 (H2TDP): Synthesis and Structure of [SnMe2(HTDP)(H2O)]Cl.H2O, and
 Possibility of a Hitherto Unsuspected Role of the Metal Cofactor in the
 Mechanism of Vitamin-B1-Dependent Enzymes
;
_journal_name_full 'Inorganic Chemistry'
_journal_page_first 1957
_journal_page_last 1963
_journal_paper_doi 10.1021/ic0351141
_journal_volume 43
_journal_year 2004
_chemical_formula_moiety 'C14 H23 N4 O7 P2 S Sn, 2(H2 O), Cl'
_chemical_formula_sum 'C14 H27 Cl N4 O9 P2 S Sn'
_chemical_formula_weight 643.54
_space_group_IT_number 60
_symmetry_cell_setting orthorhombic
_symmetry_space_group_name_Hall '-P 2n 2ab'
_symmetry_space_group_name_H-M 'P b c n'
_atom_sites_solution_hydrogens geom
_atom_sites_solution_primary direct
_atom_sites_solution_secondary difmap
_audit_creation_method SHELXL-97
_cell_angle_alpha 90.00
_cell_angle_beta 90.00
_cell_angle_gamma 90.00
_cell_formula_units_Z 8
_cell_length_a 22.2209(4)
_cell_length_b 8.8241(2)
_cell_length_c 24.1119(6)
_cell_measurement_temperature 296(2)
_cell_volume 4727.85(18)
_computing_cell_refinement 'HKL Scalepack (Otwinowski & Minor 1997)'
_computing_data_collection 'Collect (Nonius BV, 1997-2000)'
_computing_data_reduction 'HKL Denzo and Scalepack (Otwinowski & Minor 1997)'
_computing_molecular_graphics 'Ortep-3 for Windows (Farrugia, 1997)'
_computing_publication_material 'WinGX publication routines (Farrugia, 1999)'
_computing_structure_refinement 'SHELXL-97 (Sheldrick, 1997)'
_computing_structure_solution 'SHELXS-97 (Sheldrick, 1997)'
_diffrn_ambient_temperature 296(2)
_diffrn_measured_fraction_theta_full 0.998
_diffrn_measured_fraction_theta_max 0.998
_diffrn_measurement_device '95mm CCD camera on \k-goniostat'
_diffrn_measurement_device_type KappaCCD
_diffrn_measurement_method '\f scans and \w scans winth \k offsets'
_diffrn_radiation_monochromator 'horizonally mounted graphite crystal'
_diffrn_radiation_probe x-ray
_diffrn_radiation_source 'fine-focus sealed tube'
_diffrn_radiation_type MoK\a
_diffrn_radiation_wavelength 0.71073
_diffrn_reflns_av_R_equivalents 0.1052
_diffrn_reflns_av_sigmaI/netI 0.0419
_diffrn_reflns_limit_h_max 26
_diffrn_reflns_limit_h_min 0
_diffrn_reflns_limit_k_max 10
_diffrn_reflns_limit_k_min -10
_diffrn_reflns_limit_l_max 28
_diffrn_reflns_limit_l_min -28
_diffrn_reflns_number 50196
_diffrn_reflns_theta_full 25.00
_diffrn_reflns_theta_max 25.00
_diffrn_reflns_theta_min 3.07
_diffrn_standards_decay_% 0
_exptl_absorpt_coefficient_mu 1.470
_exptl_absorpt_correction_T_max 0.9712
_exptl_absorpt_correction_T_min 0.8206
_exptl_absorpt_correction_type multi-scan
_exptl_absorpt_process_details
;
 R.H. Blessing, Acta Cryst. (1995), A51, 33-38
;
_exptl_crystal_colour colorless
_exptl_crystal_density_diffrn 1.808
_exptl_crystal_density_method 'not measured'
_exptl_crystal_description Prism
_exptl_crystal_F_000 2592
_exptl_crystal_size_max 0.14
_exptl_crystal_size_mid 0.05
_exptl_crystal_size_min 0.02
_refine_diff_density_max 0.779
_refine_diff_density_min -0.720
_refine_diff_density_rms 0.099
_refine_ls_extinction_method none
_refine_ls_goodness_of_fit_ref 1.024
_refine_ls_hydrogen_treatment mixed
_refine_ls_matrix_type full
_refine_ls_number_parameters 309
_refine_ls_number_reflns 4166
_refine_ls_number_restraints 4
_refine_ls_restrained_S_all 1.024
_refine_ls_R_factor_all 0.0652
_refine_ls_R_factor_gt 0.0355
_refine_ls_shift/su_max 0.298
_refine_ls_shift/su_mean 0.006
_refine_ls_structure_factor_coef Fsqd
_refine_ls_weighting_details 'calc w=1/[\s^2^(Fo^2^)+(0.0499P)^2^+3.2154P] where P=(Fo^2^+2Fc^2^)/3'
_refine_ls_weighting_scheme calc
_refine_ls_wR_factor_gt 0.0812
_refine_ls_wR_factor_ref 0.0975
_reflns_number_gt 2871
_reflns_number_total 4166
_reflns_threshold_expression >2sigma(I)
_cod_data_source_file ic0351141si20030922_011357.cif
_cod_data_source_block SnMe2(HTDP)(H2O)]Cl.H2O
_cod_depositor_comments
;
The following automatic conversions were performed:
'_symmetry_cell_setting' value 'Orthorhombic' changed to 'orthorhombic'
according to '/home/saulius/struct/CIF-dictionaries/cif_core.dic'
dictionary named 'cif_core.dic' version 2.4.1 from 2010-06-29.

Automatic conversion script
Id: cif_fix_enum 1527 2010-12-29 10:47:43Z saulius 
;
_cod_database_code 4310721

loop_
_symmetry_equiv_pos_as_xyz
'x, y, z'
'-x+1/2, -y+1/2, z+1/2'
'x+1/2, -y+1/2, -z'
'-x, y, -z+1/2'
'-x, -y, -z'
'x-1/2, y-1/2, -z-1/2'
'-x-1/2, y-1/2, z'
'x, -y, z-1/2'

loop_
_atom_site_label
_atom_site_type_symbol
_atom_site_fract_x
_atom_site_fract_y
_atom_site_fract_z
_atom_site_U_iso_or_equiv
_atom_site_adp_type
_atom_site_occupancy
_atom_site_symmetry_multiplicity
_atom_site_calc_flag
_atom_site_refinement_flags
_atom_site_disorder_assembly
_atom_site_disorder_group
Sn Sn 0.160202(13) 0.20156(3) 0.248999(12) 0.02587(12) Uani 1 1 d . . .
Cl Cl 0.45539(7) 0.20690(19) 0.57499(6) 0.0635(4) Uani 1 1 d . . .
S S 0.01133(5) -0.06234(15) 0.39294(5) 0.0401(3) Uani 1 1 d . . .
P1 P 0.13077(6) -0.18306(13) 0.23369(5) 0.0278(3) Uani 1 1 d . . .
P2 P 0.23038(5) -0.09734(13) 0.31013(4) 0.0249(3) Uani 1 1 d . . .
O12 O 0.18854(14) -0.2054(3) 0.27163(13) 0.0314(7) Uani 1 1 d . . .
O11 O 0.12560(14) -0.0236(4) 0.21400(13) 0.0395(8) Uani 1 1 d . . .
O13 O 0.13255(14) -0.3011(3) 0.18946(12) 0.0345(8) Uani 1 1 d . . .
O23 O 0.29325(13) -0.1171(4) 0.28674(13) 0.0360(8) Uani 1 1 d . . .
O22 O 0.20857(13) 0.0633(3) 0.30160(12) 0.0322(7) Uani 1 1 d . . .
O21 O 0.22291(14) -0.1458(3) 0.36874(12) 0.0361(8) Uani 1 1 d . . .
O5G O 0.07576(14) -0.2124(4) 0.27350(13) 0.0336(8) Uani 1 1 d . . .
N1' N 0.15782(16) 0.2254(5) 0.58431(15) 0.0319(9) Uani 1 1 d . . .
H1' H 0.1490 0.2472 0.6181 0.038 Uiso 1 1 calc R . .
N3' N 0.19959(16) 0.3034(4) 0.50020(15) 0.0291(9) Uani 1 1 d . . .
N3 N 0.10107(16) -0.1223(4) 0.45117(14) 0.0279(8) Uani 1 1 d . . .
N4'A N 0.20642(17) 0.1385(5) 0.42774(15) 0.0368(10) Uani 1 1 d . . .
H4'1 H 0.2236 0.2098 0.4093 0.044 Uiso 1 1 calc R . .
H4'2 H 0.2006 0.0515 0.4126 0.044 Uiso 1 1 calc R . .
C2' C 0.1827(2) 0.3311(5) 0.55162(18) 0.0312(11) Uani 1 1 d . . .
C35' C 0.15173(19) -0.1107(6) 0.49130(19) 0.0332(11) Uani 1 1 d . . .
H35A H 0.1438 -0.1772 0.5225 0.040 Uiso 1 1 calc R . .
H35B H 0.1884 -0.1455 0.4735 0.040 Uiso 1 1 calc R . .
C4' C 0.1890(2) 0.1627(5) 0.47892(18) 0.0289(10) Uani 1 1 d . . .
C5' C 0.16121(18) 0.0462(5) 0.51221(18) 0.0284(10) Uani 1 1 d . . .
C5 C 0.0435(2) -0.2371(5) 0.38633(18) 0.0308(11) Uani 1 1 d . . .
C5B C 0.0673(2) -0.3624(5) 0.29650(19) 0.0353(11) Uani 1 1 d . . .
H5B1 H 0.1052 -0.4019 0.3103 0.042 Uiso 1 1 calc R . .
H5B2 H 0.0522 -0.4309 0.2683 0.042 Uiso 1 1 calc R . .
C6' C 0.14656(19) 0.0855(6) 0.56464(18) 0.0307(11) Uani 1 1 d . . .
H6' H 0.1283 0.0144 0.5876 0.037 Uiso 1 1 calc R . .
C2'A C 0.1897(2) 0.4866(5) 0.57406(19) 0.0393(12) Uani 1 1 d . . .
H2'1 H 0.2170 0.5429 0.5510 0.059 Uiso 1 1 calc R . .
H2'2 H 0.2055 0.4814 0.6111 0.059 Uiso 1 1 calc R . .
H2'3 H 0.1513 0.5362 0.5746 0.059 Uiso 1 1 calc R . .
C4 C 0.0912(2) -0.2531(5) 0.42078(18) 0.0310(11) Uani 1 1 d . . .
C5A C 0.0224(2) -0.3486(6) 0.3434(2) 0.0379(12) Uani 1 1 d . . .
H5A1 H -0.0161 -0.3158 0.3286 0.046 Uiso 1 1 calc R . .
H5A2 H 0.0167 -0.4470 0.3605 0.046 Uiso 1 1 calc R . .
C4A C 0.1288(2) -0.3908(6) 0.4285(2) 0.0423(13) Uani 1 1 d . . .
H4A1 H 0.1082 -0.4771 0.4134 0.063 Uiso 1 1 calc R . .
H4A2 H 0.1358 -0.4066 0.4674 0.063 Uiso 1 1 calc R . .
H4A3 H 0.1666 -0.3776 0.4098 0.063 Uiso 1 1 calc R . .
C2 C 0.06150(19) -0.0129(6) 0.44161(19) 0.0347(11) Uani 1 1 d . . .
H2 H 0.0616 0.0801 0.4597 0.042 Uiso 1 1 calc R . .
C11 C 0.0826(2) 0.2182(6) 0.2981(2) 0.0502(15) Uani 1 1 d . . .
H11A H 0.0642 0.1202 0.3013 0.075 Uiso 1 1 calc R . .
H11B H 0.0549 0.2876 0.2813 0.075 Uiso 1 1 calc R . .
H11C H 0.0934 0.2543 0.3344 0.075 Uiso 1 1 calc R . .
C12 C 0.2121(2) 0.2053(6) 0.1766(2) 0.0436(13) Uani 1 1 d . . .
H12A H 0.2432 0.1302 0.1791 0.065 Uiso 1 1 calc R . .
H12B H 0.2299 0.3037 0.1722 0.065 Uiso 1 1 calc R . .
H12C H 0.1869 0.1838 0.1452 0.065 Uiso 1 1 calc R . .
O1W O 0.0985(2) 0.3945(5) 0.19164(16) 0.0538(10) Uani 1 1 d D . .
O2W O 0.0533(2) 0.6489(8) 0.0186(3) 0.0859(16) Uani 1 1 d D . .
H1W H 0.082(2) 0.362(6) 0.1605(14) 0.07(2) Uiso 1 1 d D . .
H1W' H 0.110(3) 0.489(3) 0.193(3) 0.09(3) Uiso 1 1 d D . .
H2W' H 0.026(3) 0.656(9) -0.008(2) 0.11(3) Uiso 1 1 d D . .
H2W H 0.054(5) 0.557(6) 0.033(4) 0.17(5) Uiso 1 1 d D . .

loop_
_atom_site_aniso_label
_atom_site_aniso_U_11
_atom_site_aniso_U_22
_atom_site_aniso_U_33
_atom_site_aniso_U_23
_atom_site_aniso_U_13
_atom_site_aniso_U_12
Sn 0.02838(18) 0.02278(19) 0.02645(19) 0.00195(14) -0.00104(13) 0.00049(13)
Cl 0.0643(10) 0.0691(11) 0.0572(9) 0.0102(8) -0.0044(8) -0.0042(8)
S 0.0359(7) 0.0449(8) 0.0394(7) 0.0002(6) -0.0034(5) 0.0030(5)
P1 0.0329(7) 0.0262(7) 0.0241(6) 0.0003(5) -0.0022(5) -0.0050(5)
P2 0.0311(6) 0.0209(6) 0.0226(6) -0.0006(5) -0.0020(5) 0.0024(5)
O12 0.0359(18) 0.0238(17) 0.0346(17) -0.0054(14) -0.0093(15) -0.0008(14)
O11 0.048(2) 0.0307(19) 0.040(2) 0.0046(16) -0.0136(15) -0.0056(16)
O13 0.0460(19) 0.0328(19) 0.0247(16) -0.0066(14) 0.0014(15) -0.0117(15)
O23 0.0323(17) 0.0307(19) 0.045(2) -0.0068(16) 0.0067(14) -0.0024(15)
O22 0.0427(18) 0.0206(17) 0.0334(18) 0.0003(14) -0.0110(14) 0.0027(14)
O21 0.053(2) 0.0315(18) 0.0233(16) 0.0028(14) 0.0007(15) 0.0032(15)
O5G 0.0379(18) 0.0323(19) 0.0305(17) -0.0009(15) 0.0072(15) -0.0015(15)
N1' 0.037(2) 0.039(3) 0.020(2) -0.0018(18) 0.0050(16) 0.0018(18)
N3' 0.033(2) 0.028(2) 0.025(2) -0.0048(17) 0.0026(16) 0.0024(17)
N3 0.030(2) 0.027(2) 0.026(2) 0.0037(17) 0.0008(16) -0.0018(17)
N4'A 0.051(3) 0.035(2) 0.025(2) -0.0024(18) 0.0089(18) -0.007(2)
C2' 0.031(2) 0.035(3) 0.027(3) -0.004(2) -0.005(2) 0.003(2)
C35' 0.036(3) 0.033(3) 0.031(3) 0.000(2) -0.008(2) -0.003(2)
C4' 0.031(2) 0.031(3) 0.025(2) 0.003(2) 0.000(2) -0.001(2)
C5' 0.025(2) 0.033(3) 0.027(2) 0.002(2) -0.0009(19) 0.000(2)
C5 0.030(2) 0.032(3) 0.030(3) 0.004(2) 0.008(2) -0.005(2)
C5B 0.041(3) 0.034(3) 0.031(3) 0.002(2) 0.002(2) -0.005(2)
C6' 0.031(2) 0.034(3) 0.027(2) 0.007(2) 0.0002(19) 0.000(2)
C2'A 0.050(3) 0.038(3) 0.031(3) -0.012(2) 0.008(2) 0.000(3)
C4 0.036(3) 0.031(3) 0.026(2) 0.000(2) 0.004(2) -0.004(2)
C5A 0.031(2) 0.044(3) 0.038(3) 0.000(2) 0.005(2) -0.009(2)
C4A 0.046(3) 0.030(3) 0.052(3) 0.001(2) -0.012(3) -0.002(2)
C2 0.033(2) 0.034(3) 0.038(3) 0.001(2) 0.001(2) 0.001(2)
C11 0.043(3) 0.046(3) 0.062(4) 0.009(3) 0.017(3) 0.004(3)
C12 0.048(3) 0.047(3) 0.036(3) -0.003(3) 0.003(2) -0.006(3)
O1W 0.080(3) 0.035(2) 0.046(2) 0.001(2) -0.010(2) 0.004(2)
O2W 0.050(3) 0.096(4) 0.112(5) -0.035(4) -0.008(3) -0.010(3)

loop_
_atom_type_symbol
_atom_type_description
_atom_type_scat_dispersion_real
_atom_type_scat_dispersion_imag
_atom_type_scat_source
C C 0.0033 0.0016 'International Tables Vol C Tables 4.2.6.8 and 6.1.1.4'
H H 0.0000 0.0000 'International Tables Vol C Tables 4.2.6.8 and 6.1.1.4'
O O 0.0106 0.0060 'International Tables Vol C Tables 4.2.6.8 and 6.1.1.4'
N N 0.0061 0.0033 'International Tables Vol C Tables 4.2.6.8 and 6.1.1.4'
S S 0.1246 0.1234 'International Tables Vol C Tables 4.2.6.8 and 6.1.1.4'
P P 0.1023 0.0942 'International Tables Vol C Tables 4.2.6.8 and 6.1.1.4'
Sn Sn -0.6537 1.4246 'International Tables Vol C Tables 4.2.6.8 and 6.1.1.4'
Cl Cl 0.1484 0.1585 'International Tables Vol C Tables 4.2.6.8 and 6.1.1.4'

loop_
_geom_angle_atom_site_label_1
_geom_angle_atom_site_label_2
_geom_angle_atom_site_label_3
_geom_angle
_geom_angle_site_symmetry_1
_geom_angle_site_symmetry_3
_geom_angle_publ_flag
O22 Sn C12 103.62(17) . . ?
O22 Sn C11 97.03(18) . . ?
C12 Sn C11 157.4(2) . . ?
O22 Sn O23 85.88(12) . 7_665 ?
C12 Sn O23 94.46(16) . 7_665 ?
C11 Sn O23 96.09(18) . 7_665 ?
O22 Sn O11 83.58(11) . . ?
C12 Sn O11 83.76(16) . . ?
C11 Sn O11 89.60(18) . . ?
O23 Sn O11 168.57(11) 7_665 . ?
O22 Sn O1W 174.01(12) . . ?
C12 Sn O1W 80.51(17) . . ?
C11 Sn O1W 79.67(18) . . ?
O23 Sn O1W 89.49(13) 7_665 . ?
O11 Sn O1W 101.31(12) . . ?
C2 S C5 91.3(2) . . ?
O11 P1 O13 115.72(19) . . ?
O11 P1 O5G 106.82(19) . . ?
O13 P1 O5G 109.97(18) . . ?
O11 P1 O12 111.31(17) . . ?
O13 P1 O12 107.67(18) . . ?
O5G P1 O12 104.81(18) . . ?
O21 P2 O22 111.31(18) . . ?
O21 P2 O23 115.06(19) . . ?
O22 P2 O23 110.62(18) . . ?
O21 P2 O12 108.10(18) . . ?
O22 P2 O12 106.83(16) . . ?
O23 P2 O12 104.33(17) . . ?
P1 O12 P2 136.0(2) . . ?
P1 O11 Sn 132.51(18) . . ?
P2 O23 Sn 134.30(19) . 7_655 ?
P2 O22 Sn 143.65(19) . . ?
P2 O21 N4'A 103.35(17) . . ?
C5B O5G P1 119.0(3) . . ?
C2' N1' C6' 120.5(4) . . ?
C2' N1' O13 118.0(3) . 8_556 ?
C6' N1' O13 121.5(3) . 8_556 ?
C2' N3' C4' 118.3(4) . . ?
C2 N3 C4 114.2(4) . . ?
C2 N3 C35' 124.4(4) . . ?
C4 N3 C35' 121.4(4) . . ?
C4' N4'A O21 121.6(3) . 7_665 ?
C4' N4'A O21 129.7(3) . . ?
O21 N4'A O21 105.24(14) 7_665 . ?
N3' C2' N1' 122.8(4) . . ?
N3' C2' C2'A 119.0(4) . . ?
N1' C2' C2'A 118.2(4) . . ?
C5' C35' N3 113.0(4) . . ?
C5' C35' N3' 92.8(2) . 7_655 ?
N3 C35' N3' 139.6(3) . 7_655 ?
C5' C35' Cl 109.1(3) . 7_655 ?
N3 C35' Cl 80.2(2) . 7_655 ?
N3' C35' Cl 121.39(15) 7_655 7_655 ?
N4'A C4' N3' 116.8(4) . . ?
N4'A C4' C5' 122.3(4) . . ?
N3' C4' C5' 120.9(4) . . ?
C6' C5' C4' 116.2(4) . . ?
C6' C5' C35' 121.4(4) . . ?
C4' C5' C35' 122.3(4) . . ?
C4 C5 C5A 126.8(4) . . ?
C4 C5 S 111.4(4) . . ?
C5A C5 S 121.6(4) . . ?
O5G C5B C5A 107.4(4) . . ?
N1' C6' C5' 121.4(4) . . ?
C5 C4 N3 111.2(4) . . ?
C5 C4 C4A 127.1(4) . . ?
N3 C4 C4A 121.7(4) . . ?
C5 C5A C5B 111.2(4) . . ?
N3 C2 S 111.9(4) . . ?
Sn O1W O13 120.01(17) . 1_565 ?
Sn O1W Cl 119.12(15) . 2_554 ?
O13 O1W Cl 110.82(14) 1_565 2_554 ?
Cl O2W Cl 112.99(15) 6_566 2_554 ?

loop_
_geom_bond_atom_site_label_1
_geom_bond_atom_site_label_2
_geom_bond_distance
_geom_bond_site_symmetry_2
_geom_bond_publ_flag
Sn O22 2.062(3) . ?
Sn C12 2.093(5) . ?
Sn C11 2.096(5) . ?
Sn O23 2.112(3) 7_665 ?
Sn O11 2.292(3) . ?
Sn O1W 2.586(4) . ?
S C2 1.676(5) . ?
S C5 1.707(5) . ?
P1 O11 1.489(3) . ?
P1 O13 1.492(3) . ?
P1 O5G 1.576(3) . ?
P1 O12 1.589(3) . ?
P2 O21 1.486(3) . ?
P2 O22 1.512(3) . ?
P2 O23 1.517(3) . ?
P2 O12 1.623(3) . ?
O23 Sn 2.112(3) 7_655 ?
O21 N4'A 2.908(5) . ?
O5G C5B 1.448(6) . ?
N1' C2' 1.341(6) . ?
N1' C6' 1.346(6) . ?
N1' O13 2.682(5) 8_556 ?
N3' C2' 1.318(5) . ?
N3' C4' 1.364(6) . ?
N3 C2 1.326(6) . ?
N3 C4 1.385(6) . ?
N3 C35' 1.488(5) . ?
N4'A C4' 1.311(5) . ?
N4'A O21 2.848(5) 7_665 ?
C2' C2'A 1.484(6) . ?
C35' C5' 1.489(7) . ?
C35' N3' 3.396(6) 7_655 ?
C35' Cl 3.511(5) 7_655 ?
C4' C5' 1.443(6) . ?
C5' C6' 1.351(6) . ?
C5 C4 1.354(6) . ?
C5 C5A 1.504(7) . ?
C5B C5A 1.512(6) . ?
C4 C4A 1.486(7) . ?
O1W O13 2.791(5) 1_565 ?
O1W Cl 3.186(4) 2_554 ?
O2W Cl 3.177(7) 6_566 ?
O2W Cl 3.426(8) 2_554 ?

loop_
_geom_hbond_atom_site_label_D
_geom_hbond_atom_site_label_H
_geom_hbond_atom_site_label_A
_geom_hbond_distance_DH
_geom_hbond_distance_HA
_geom_hbond_distance_DA
_geom_hbond_angle_DHA
_geom_hbond_site_symmetry_A
N1' H1' O13 0.86 1.82 2.682(5) 177.3 8_556
O2W H2W' Cl 0.88(2) 2.30(2) 3.177(7) 173(8) 6_566
O2W H2W Cl 0.88(2) 2.55(3) 3.426(8) 173(10) 2_554
O1W H1W Cl 0.88(2) 2.31(2) 3.186(4) 175(5) 2_554
O1W H1W' O13 0.87(2) 1.92(2) 2.791(5) 176(7) 1_565
N4'A H4'1 O21 0.86 2.00 2.848(5) 169.7 7_665
N4'A H4'2 O21 0.86 2.10 2.908(5) 157.0 .
C2'A H2'3 Cl 0.96 2.81 3.765(5) 174.6 7_665
C35' H35A Cl 0.97 2.74 3.511(5) 136.9 7_655
C35' H35B N3' 0.97 2.61 3.396(6) 138.2 7_655
C11 H11B O1W 0.96 2.55 3.023(7) 110.5 .
C4A H4A3 O21 0.96 2.59 3.336(6) 134.2 .

loop_
_geom_torsion_atom_site_label_1
_geom_torsion_atom_site_label_2
_geom_torsion_atom_site_label_3
_geom_torsion_atom_site_label_4
_geom_torsion
_geom_torsion_site_symmetry_1
_geom_torsion_site_symmetry_2
_geom_torsion_site_symmetry_3
_geom_torsion_site_symmetry_4
_geom_torsion_publ_flag
O11 P1 O12 P2 24.4(4) . . . . ?
O13 P1 O12 P2 152.2(3) . . . . ?
O5G P1 O12 P2 -90.7(3) . . . . ?
O21 P2 O12 P1 114.1(3) . . . . ?
O22 P2 O12 P1 -5.8(4) . . . . ?
O23 P2 O12 P1 -123.0(3) . . . . ?
O13 P1 O11 Sn -148.6(2) . . . . ?
O5G P1 O11 Sn 88.6(3) . . . . ?
O12 P1 O11 Sn -25.3(3) . . . . ?
O22 Sn O11 P1 10.7(3) . . . . ?
C12 Sn O11 P1 115.2(3) . . . . ?
C11 Sn O11 P1 -86.4(3) . . . . ?
O23 Sn O11 P1 33.6(8) 7_665 . . . ?
O1W Sn O11 P1 -165.8(3) . . . . ?
O21 P2 O23 Sn 85.6(3) . . . 7_655 ?
O22 P2 O23 Sn -147.2(2) . . . 7_655 ?
O12 P2 O23 Sn -32.6(3) . . . 7_655 ?
O21 P2 O22 Sn -137.1(3) . . . . ?
O23 P2 O22 Sn 93.7(3) . . . . ?
O12 P2 O22 Sn -19.3(4) . . . . ?
C12 Sn O22 P2 -65.6(4) . . . . ?
C11 Sn O22 P2 105.1(4) . . . . ?
O23 Sn O22 P2 -159.2(3) 7_665 . . . ?
O11 Sn O22 P2 16.3(3) . . . . ?
O1W Sn O22 P2 161.3(11) . . . . ?
O22 P2 O21 N4'A -17.0(2) . . . . ?
O23 P2 O21 N4'A 109.84(19) . . . . ?
O12 P2 O21 N4'A -134.04(16) . . . . ?
O11 P1 O5G C5B 176.4(3) . . . . ?
O13 P1 O5G C5B 50.1(4) . . . . ?
O12 P1 O5G C5B -65.3(3) . . . . ?
P2 O21 N4'A C4' 168.6(4) . . . . ?
P2 O21 N4'A O21 -32.73(17) . . . 7_665 ?
C4' N3' C2' N1' 2.6(6) . . . . ?
C4' N3' C2' C2'A -175.5(4) . . . . ?
C6' N1' C2' N3' -2.8(7) . . . . ?
O13 N1' C2' N3' 176.6(3) 8_556 . . . ?
C6' N1' C2' C2'A 175.3(4) . . . . ?
O13 N1' C2' C2'A -5.3(5) 8_556 . . . ?
C2 N3 C35' C5' -11.0(6) . . . . ?
C4 N3 C35' C5' 169.9(4) . . . . ?
C2 N3 C35' N3' -136.6(4) . . . 7_655 ?
C4 N3 C35' N3' 44.4(6) . . . 7_655 ?
C2 N3 C35' Cl 95.7(4) . . . 7_655 ?
C4 N3 C35' Cl -83.4(4) . . . 7_655 ?
O21 N4'A C4' N3' 8.2(5) 7_665 . . . ?
O21 N4'A C4' N3' 163.9(3) . . . . ?
O21 N4'A C4' C5' -170.4(3) 7_665 . . . ?
O21 N4'A C4' C5' -14.7(6) . . . . ?
C2' N3' C4' N4'A -179.8(4) . . . . ?
C2' N3' C4' C5' -1.3(6) . . . . ?
N4'A C4' C5' C6' 178.7(4) . . . . ?
N3' C4' C5' C6' 0.2(6) . . . . ?
N4'A C4' C5' C35' 1.6(7) . . . . ?
N3' C4' C5' C35' -176.9(4) . . . . ?
N3 C35' C5' C6' 107.8(5) . . . . ?
N3' C35' C5' C6' -104.1(4) 7_655 . . . ?
Cl C35' C5' C6' 20.6(5) 7_655 . . . ?
N3 C35' C5' C4' -75.2(5) . . . . ?
N3' C35' C5' C4' 72.9(4) 7_655 . . . ?
Cl C35' C5' C4' -162.4(3) 7_655 . . . ?
C2 S C5 C4 -0.2(4) . . . . ?
C2 S C5 C5A -175.5(4) . . . . ?
P1 O5G C5B C5A 165.8(3) . . . . ?
C2' N1' C6' C5' 1.6(6) . . . . ?
O13 N1' C6' C5' -177.7(3) 8_556 . . . ?
C4' C5' C6' N1' -0.4(6) . . . . ?
C35' C5' C6' N1' 176.8(4) . . . . ?
C5A C5 C4 N3 174.1(4) . . . . ?
S C5 C4 N3 -0.9(5) . . . . ?
C5A C5 C4 C4A -7.8(8) . . . . ?
S C5 C4 C4A 177.2(4) . . . . ?
C2 N3 C4 C5 2.0(5) . . . . ?
C35' N3 C4 C5 -178.9(4) . . . . ?
C2 N3 C4 C4A -176.3(4) . . . . ?
C35' N3 C4 C4A 2.9(6) . . . . ?
C4 C5 C5A C5B -67.7(6) . . . . ?
S C5 C5A C5B 106.8(4) . . . . ?
O5G C5B C5A C5 -57.1(5) . . . . ?
C4 N3 C2 S -2.1(5) . . . . ?
C35' N3 C2 S 178.8(3) . . . . ?
C5 S C2 N3 1.3(4) . . . . ?
O22 Sn O1W O13 50.6(13) . . . 1_565 ?
C12 Sn O1W O13 -83.4(2) . . . 1_565 ?
C11 Sn O1W O13 107.5(2) . . . 1_565 ?
O23 Sn O1W O13 11.17(19) 7_665 . . 1_565 ?
O11 Sn O1W O13 -165.05(17) . . . 1_565 ?
O22 Sn O1W Cl -167.1(12) . . . 2_554 ?
C12 Sn O1W Cl 58.9(2) . . . 2_554 ?
C11 Sn O1W Cl -110.2(2) . . . 2_554 ?
O23 Sn O1W Cl 153.52(17) 7_665 . . 2_554 ?
O11 Sn O1W Cl -22.70(19) . . . 2_554 ?
